data_4037166
loop_
_publ_author_name
'Jiao, Lihui'
'Bu, Liwei'
'Ye, Xinyi'
'Zhao, Xiaowei'
'Jiang, Zhiyong'

_publ_section_title
;
 Catalytic Asymmetric Conjugate Addition and Sulfenylation of
 Diarylthiazolidin-2,4-diones.
;
_journal_issue 20
_journal_name_full 'The Journal of organic chemistry'
_journal_page_first 9620
_journal_page_last 9629
_journal_paper_doi 10.1021/acs.joc.6b01637
_journal_volume 81
_journal_year 2016
_chemical_absolute_configuration ad
_chemical_formula_moiety 'C23 H19 N O5 S2'
_chemical_formula_sum 'C23 H19 N O5 S2'
_chemical_formula_weight 453.51
_space_group_crystal_system orthorhombic
_space_group_IT_number 19
_space_group_name_Hall 'P 2ac 2ab'
_space_group_name_H-M_alt 'P 21 21 21'
_atom_sites_solution_hydrogens geom
_atom_sites_solution_primary direct
_audit_creation_date 2016-06-28
_audit_creation_method
;
Olex2 1.2
(compiled 2016.02.19 svn.r3266 for OlexSys, GUI svn.r5155)
;
_cell_angle_alpha 90
_cell_angle_beta 90
_cell_angle_gamma 90
_cell_formula_units_Z 4
_cell_length_a 8.62184(14)
_cell_length_b 15.2120(3)
_cell_length_c 16.4772(2)
_cell_measurement_reflns_used 4044
_cell_measurement_temperature 293(2)
_cell_measurement_theta_max 70.5990
_cell_measurement_theta_min 3.9350
_cell_volume 2161.07(6)
_computing_cell_refinement
;
CrysAlisPro, Agilent Technologies,
Version 1.171.37.35 (release 13-08-2014 CrysAlis171 .NET)
(compiled Aug 13 2014,18:06:01)
;
_computing_data_collection
;
CrysAlisPro, Agilent Technologies,
Version 1.171.37.35 (release 13-08-2014 CrysAlis171 .NET)
(compiled Aug 13 2014,18:06:01)
;
_computing_data_reduction
;
CrysAlisPro, Agilent Technologies,
Version 1.171.37.35 (release 13-08-2014 CrysAlis171 .NET)
(compiled Aug 13 2014,18:06:01)
;
_computing_molecular_graphics 'Olex2 (Dolomanov et al., 2009)'
_computing_publication_material 'Olex2 (Dolomanov et al., 2009)'
_computing_structure_refinement 'ShelXL (Sheldrick, 2015)'
_computing_structure_solution 'ShelXS (Sheldrick, 2008)'
_diffrn_ambient_temperature 293(2)
_diffrn_detector 'CCD plate'
_diffrn_detector_area_resol_mean 16.2312
_diffrn_detector_type Eos
_diffrn_measured_fraction_theta_full 1.000
_diffrn_measured_fraction_theta_max 0.987
_diffrn_measurement_details
;
#__ type_ start__ end____ width___ exp.time_
  1 omega  -52.00   24.00   1.0000    2.5000
omega____ theta____ kappa____ phi______ frames
    -      -33.5000   57.0000  -90.0000 76

#__ type_ start__ end____ width___ exp.time_
  2 omega    0.00   35.00   1.0000    2.5000
omega____ theta____ kappa____ phi______ frames
    -      -33.5000   57.0000   30.0000 35

#__ type_ start__ end____ width___ exp.time_
  3 omega   12.00  104.00   1.0000    2.5000
omega____ theta____ kappa____ phi______ frames
    -       36.4734   77.0000   60.0000 92

#__ type_ start__ end____ width___ exp.time_
  4 omega   57.00  105.00   1.0000    2.5000
omega____ theta____ kappa____ phi______ frames
    -       36.4734  178.0000   30.0000 48

#__ type_ start__ end____ width___ exp.time_
  5 omega   44.00   73.00   1.0000    2.5000
omega____ theta____ kappa____ phi______ frames
    -       36.4734  -99.0000  -30.0000 29

#__ type_ start__ end____ width___ exp.time_
  6 omega   65.00   92.00   1.0000    2.5000
omega____ theta____ kappa____ phi______ frames
    -       36.4734   57.0000  150.0000 27

#__ type_ start__ end____ width___ exp.time_
  7 omega   27.00   60.00   1.0000    2.5000
omega____ theta____ kappa____ phi______ frames
    -       36.4734   57.0000  150.0000 33

#__ type_ start__ end____ width___ exp.time_
  8 omega   58.00   86.00   1.0000    2.5000
omega____ theta____ kappa____ phi______ frames
    -       36.4734  178.0000   60.0000 28

#__ type_ start__ end____ width___ exp.time_
  9 omega   38.00   91.00   1.0000   12.5000
omega____ theta____ kappa____ phi______ frames
    -      108.0000  -30.0000 -180.0000 53

#__ type_ start__ end____ width___ exp.time_
 10 omega   41.00   91.00   1.0000   12.5000
omega____ theta____ kappa____ phi______ frames
    -      108.0000  -30.0000  -30.0000 50

#__ type_ start__ end____ width___ exp.time_
 11 omega   37.00   88.00   1.0000   12.5000
omega____ theta____ kappa____ phi______ frames
    -      108.0000  -30.0000 -120.0000 51

#__ type_ start__ end____ width___ exp.time_
 12 omega   46.00   87.00   1.0000   12.5000
omega____ theta____ kappa____ phi______ frames
    -      108.0000  -45.0000   30.0000 41

#__ type_ start__ end____ width___ exp.time_
 13 omega   89.00  177.00   1.0000   12.5000
omega____ theta____ kappa____ phi______ frames
    -      108.0000   45.0000  -60.0000 88

#__ type_ start__ end____ width___ exp.time_
 14 omega   47.00  108.00   1.0000   12.5000
omega____ theta____ kappa____ phi______ frames
    -      108.0000  -94.0000   60.0000 61

#__ type_ start__ end____ width___ exp.time_
 15 omega   40.00   66.00   1.0000   12.5000
omega____ theta____ kappa____ phi______ frames
    -      108.0000  -30.0000 -150.0000 26

#__ type_ start__ end____ width___ exp.time_
 16 omega   63.00  177.00   1.0000   12.5000
omega____ theta____ kappa____ phi______ frames
    -      108.0000   15.0000 -180.0000 114
;
_diffrn_measurement_device 'four-circle diffractometer'
_diffrn_measurement_device_type 'Xcalibur, Eos, Gemini'
_diffrn_measurement_method '\w scans'
_diffrn_orient_matrix_UB_11 -0.0423565000
_diffrn_orient_matrix_UB_12 -0.0893031000
_diffrn_orient_matrix_UB_13 0.0381393000
_diffrn_orient_matrix_UB_21 0.0929926000
_diffrn_orient_matrix_UB_22 -0.0475692000
_diffrn_orient_matrix_UB_23 -0.0667407000
_diffrn_orient_matrix_UB_31 0.1465664000
_diffrn_orient_matrix_UB_32 0.0043559000
_diffrn_orient_matrix_UB_33 0.0532270000
_diffrn_radiation_monochromator graphite
_diffrn_radiation_probe x-ray
_diffrn_radiation_type CuK\a
_diffrn_radiation_wavelength 1.54184
_diffrn_reflns_av_R_equivalents 0.0294
_diffrn_reflns_av_unetI/netI 0.0385
_diffrn_reflns_Laue_measured_fraction_full 1.000
_diffrn_reflns_Laue_measured_fraction_max 0.987
_diffrn_reflns_limit_h_max 10
_diffrn_reflns_limit_h_min -9
_diffrn_reflns_limit_k_max 17
_diffrn_reflns_limit_k_min -18
_diffrn_reflns_limit_l_max 19
_diffrn_reflns_limit_l_min -19
_diffrn_reflns_number 8178
_diffrn_reflns_point_group_measured_fraction_full 0.999
_diffrn_reflns_point_group_measured_fraction_max 0.979
_diffrn_reflns_theta_full 67.684
_diffrn_reflns_theta_max 70.915
_diffrn_reflns_theta_min 3.955
_diffrn_source 'Enhance (Cu) X-ray Source'
_exptl_absorpt_coefficient_mu 2.538
_exptl_absorpt_correction_T_max 1.00000
_exptl_absorpt_correction_T_min 0.74719
_exptl_absorpt_correction_type multi-scan
_exptl_absorpt_process_details
;
CrysAlisPro, Agilent Technologies,
Version 1.171.37.35 (release 13-08-2014 CrysAlis171 .NET)
(compiled Aug 13 2014,18:06:01)
Empirical absorption correction using spherical harmonics,
 implemented in SCALE3 ABSPACK scaling algorithm.
Empirical absorption correction using spherical harmonics,
 implemented in SCALE3 ABSPACK scaling algorithm.
;
_exptl_crystal_colour colourless
_exptl_crystal_colour_primary colourless
_exptl_crystal_density_diffrn 1.394
_exptl_crystal_description prism
_exptl_crystal_F_000 944
_exptl_crystal_size_max 0.15
_exptl_crystal_size_mid 0.1
_exptl_crystal_size_min 0.08
_refine_diff_density_max 0.189
_refine_diff_density_min -0.227
_refine_diff_density_rms 0.043
_refine_ls_abs_structure_details
;
 Flack x determined using 1527 quotients [(I+)-(I-)]/[(I+)+(I-)]
 (Parsons, Flack and Wagner, Acta Cryst. B69 (2013) 249-259).
;
_refine_ls_abs_structure_Flack 0.015(10)
_refine_ls_extinction_method none
_refine_ls_goodness_of_fit_ref 1.033
_refine_ls_hydrogen_treatment constr
_refine_ls_matrix_type full
_refine_ls_number_parameters 281
_refine_ls_number_reflns 4097
_refine_ls_number_restraints 0
_refine_ls_restrained_S_all 1.033
_refine_ls_R_factor_all 0.0381
_refine_ls_R_factor_gt 0.0348
_refine_ls_shift/su_max 0.000
_refine_ls_shift/su_mean 0.000
_refine_ls_structure_factor_coef Fsqd
_refine_ls_weighting_details 'w=1/[\s^2^(Fo^2^)+(0.0551P)^2^] where P=(Fo^2^+2Fc^2^)/3'
_refine_ls_weighting_scheme calc
_refine_ls_wR_factor_gt 0.0886
_refine_ls_wR_factor_ref 0.0913
_reflns_Friedel_coverage 0.737
_reflns_Friedel_fraction_full 0.998
_reflns_Friedel_fraction_max 0.969
_reflns_number_gt 3827
_reflns_number_total 4097
_reflns_threshold_expression 'I > 2\s(I)'
_cod_data_source_file jo6b01637_si_002.cif
_cod_data_source_block blwyanghua
_cod_original_cell_volume 2161.08(6)
_cod_database_code 4037166
_chemical_oxdiff_formula C1H1O1N1S2
_shelx_space_group_comment
;
The symmetry employed for this shelxl refinement is uniquely defined
by the following loop, which should always be used as a source of
symmetry information in preference to the above space-group names.
They are only intended as comments.
;
_reflns_odcompleteness_completeness 99.91
_reflns_odcompleteness_iscentric 1
_reflns_odcompleteness_theta 66.97
_olex2_refinement_description
;
1. Fixed Uiso
 At 1.2 times of:
  All C(H) groups, All C(H,H) groups
 At 1.5 times of:
  All C(H,H,H) groups
2.a Secondary CH2 refined with riding coordinates:
 C10(H10A,H10B)
2.b Aromatic/amide H refined with riding coordinates:
 C5(H5), C6(H6), C7(H7), C8(H8), C9(H9), C12(H12), C13(H13), C14(H14),
 C15(H15), C16(H16), C18(H18), C19(H19), C21(H21), C22(H22)
2.c Idealised Me refined as rotating group:
 C23(H23A,H23B,H23C)
;
_shelx_shelxl_version_number 2014/7
_olex2_submission_special_instructions 'No special instructions were received'

loop_
_space_group_symop_operation_xyz
'x, y, z'
'-x+1/2, -y, z+1/2'
'x+1/2, -y+1/2, -z'
'-x, y+1/2, -z+1/2'

loop_
_atom_site_label
_atom_site_type_symbol
_atom_site_fract_x
_atom_site_fract_y
_atom_site_fract_z
_atom_site_U_iso_or_equiv
_atom_site_adp_type
_atom_site_occupancy
_atom_site_site_symmetry_order
_atom_site_calc_flag
_atom_site_refinement_flags_posn
C1 C 0.8116(4) 0.4308(2) 0.68084(19) 0.0441(6) Uani 1 1 d .
C2 C 0.5946(3) 0.3396(2) 0.65160(17) 0.0407(6) Uani 1 1 d .
C3 C 0.5095(3) 0.42409(19) 0.67625(16) 0.0388(6) Uani 1 1 d .
C4 C 0.3893(3) 0.4596(2) 0.61819(17) 0.0424(6) Uani 1 1 d .
C5 C 0.3396(4) 0.4140(2) 0.54996(18) 0.0519(7) Uani 1 1 d .
H5 H 0.3787 0.3583 0.5389 0.062 Uiso 1 1 calc R
C6 C 0.2311(5) 0.4519(3) 0.4983(2) 0.0620(10) Uani 1 1 d .
H6 H 0.1994 0.4214 0.4523 0.074 Uiso 1 1 calc R
C7 C 0.1706(5) 0.5326(3) 0.5138(2) 0.0655(10) Uani 1 1 d .
H7 H 0.0990 0.5573 0.4783 0.079 Uiso 1 1 calc R
C8 C 0.2158(5) 0.5776(3) 0.5825(2) 0.0669(10) Uani 1 1 d .
H8 H 0.1720 0.6320 0.5944 0.080 Uiso 1 1 calc R
C9 C 0.3262(5) 0.5420(2) 0.6335(2) 0.0564(8) Uani 1 1 d .
H9 H 0.3586 0.5736 0.6788 0.068 Uiso 1 1 calc R
C10 C 0.2521(4) 0.3356(2) 0.7540(2) 0.0510(7) Uani 1 1 d .
H10A H 0.1802 0.3706 0.7222 0.061 Uiso 1 1 calc R
H10B H 0.2807 0.2843 0.7225 0.061 Uiso 1 1 calc R
C11 C 0.1771(4) 0.3079(2) 0.8319(2) 0.0471(7) Uani 1 1 d .
C12 C 0.0705(5) 0.3621(3) 0.8696(3) 0.0660(9) Uani 1 1 d .
H12 H 0.0438 0.4157 0.8464 0.079 Uiso 1 1 calc R
C13 C 0.0037(6) 0.3360(4) 0.9421(3) 0.0861(14) Uani 1 1 d .
H13 H -0.0675 0.3728 0.9675 0.103 Uiso 1 1 calc R
C14 C 0.0401(6) 0.2578(4) 0.9767(3) 0.0890(16) Uani 1 1 d .
H14 H -0.0061 0.2410 1.0253 0.107 Uiso 1 1 calc R
C15 C 0.1442(6) 0.2043(4) 0.9400(4) 0.0916(17) Uani 1 1 d .
H15 H 0.1694 0.1506 0.9636 0.110 Uiso 1 1 calc R
C16 C 0.2137(5) 0.2286(3) 0.8675(3) 0.0735(12) Uani 1 1 d .
H16 H 0.2851 0.1914 0.8428 0.088 Uiso 1 1 calc R
C17 C 0.8582(3) 0.27596(19) 0.64869(18) 0.0409(6) Uani 1 1 d .
C18 C 0.8438(4) 0.2045(2) 0.7007(2) 0.0522(7) Uani 1 1 d .
H18 H 0.7660 0.2035 0.7397 0.063 Uiso 1 1 calc R
C19 C 0.9454(4) 0.1353(2) 0.6940(2) 0.0557(8) Uani 1 1 d .
H19 H 0.9346 0.0868 0.7279 0.067 Uiso 1 1 calc R
C20 C 1.0639(4) 0.1371(2) 0.63712(18) 0.0457(6) Uani 1 1 d .
C21 C 1.0795(4) 0.2089(2) 0.58577(18) 0.0454(6) Uani 1 1 d .
H21 H 1.1590 0.2107 0.5477 0.054 Uiso 1 1 calc R
C22 C 0.9750(4) 0.2779(2) 0.59205(19) 0.0447(6) Uani 1 1 d .
H22 H 0.9841 0.3260 0.5575 0.054 Uiso 1 1 calc R
C23 C 1.2837(6) 0.0634(3) 0.5808(3) 0.0808(14) Uani 1 1 d .
H23A H 1.2460 0.0670 0.5261 0.121 Uiso 1 1 calc GR
H23B H 1.3410 0.0099 0.5877 0.121 Uiso 1 1 calc GR
H23C H 1.3502 0.1127 0.5916 0.121 Uiso 1 1 calc GR
N1 N 0.7547(3) 0.34902(16) 0.65711(15) 0.0417(5) Uani 1 1 d .
O1 O 0.9445(3) 0.44994(16) 0.68722(19) 0.0599(6) Uani 1 1 d .
O2 O 0.5307(3) 0.27330(14) 0.63173(16) 0.0522(5) Uani 1 1 d .
O3 O 0.3756(3) 0.48145(17) 0.81182(14) 0.0603(6) Uani 1 1 d .
O4 O 0.5326(3) 0.34684(19) 0.82039(15) 0.0621(6) Uani 1 1 d .
O5 O 1.1568(3) 0.06468(18) 0.63528(18) 0.0674(7) Uani 1 1 d .
S1 S 0.65795(9) 0.50541(5) 0.69808(5) 0.0500(2) Uani 1 1 d .
S2 S 0.42193(8) 0.39925(5) 0.77729(4) 0.04279(18) Uani 1 1 d .

loop_
_atom_site_aniso_label
_atom_site_aniso_U_11
_atom_site_aniso_U_22
_atom_site_aniso_U_33
_atom_site_aniso_U_23
_atom_site_aniso_U_13
_atom_site_aniso_U_12
C1 0.0400(16) 0.0437(14) 0.0488(15) 0.0024(12) -0.0011(13) 0.0001(12)
C2 0.0372(14) 0.0432(15) 0.0418(13) -0.0008(11) 0.0008(12) 0.0016(12)
C3 0.0376(13) 0.0413(14) 0.0375(12) -0.0028(11) -0.0007(11) 0.0016(11)
C4 0.0393(15) 0.0524(16) 0.0355(12) 0.0038(11) 0.0023(11) 0.0052(12)
C5 0.0515(17) 0.065(2) 0.0387(13) -0.0064(13) -0.0003(13) 0.0058(17)
C6 0.057(2) 0.092(3) 0.0367(15) -0.0001(16) -0.0055(14) -0.001(2)
C7 0.057(2) 0.092(3) 0.0476(17) 0.0188(17) -0.0044(17) 0.016(2)
C8 0.069(2) 0.070(2) 0.062(2) 0.0047(18) -0.0045(18) 0.0258(19)
C9 0.064(2) 0.0564(18) 0.0485(16) -0.0052(14) -0.0067(16) 0.0183(17)
C10 0.0418(16) 0.0659(19) 0.0454(14) -0.0069(14) -0.0056(13) -0.0072(15)
C11 0.0393(15) 0.0506(16) 0.0514(15) -0.0026(13) -0.0039(13) -0.0062(13)
C12 0.065(2) 0.063(2) 0.070(2) 0.0064(18) 0.015(2) 0.000(2)
C13 0.085(3) 0.092(3) 0.081(3) -0.007(3) 0.036(3) -0.014(3)
C14 0.083(3) 0.116(4) 0.067(2) 0.023(3) 0.002(2) -0.045(3)
C15 0.066(3) 0.085(3) 0.123(4) 0.057(3) -0.012(3) -0.023(3)
C16 0.052(2) 0.057(2) 0.111(3) 0.011(2) -0.001(2) -0.0043(17)
C17 0.0362(13) 0.0402(14) 0.0463(14) 0.0022(11) -0.0027(12) 0.0008(12)
C18 0.0452(15) 0.0543(17) 0.0571(17) 0.0106(14) 0.0111(14) 0.0046(14)
C19 0.0560(18) 0.0507(16) 0.0603(17) 0.0160(15) 0.0049(16) 0.0087(15)
C20 0.0413(14) 0.0471(15) 0.0487(14) -0.0003(12) -0.0062(13) 0.0080(13)
C21 0.0404(14) 0.0537(16) 0.0422(13) 0.0006(12) 0.0040(13) 0.0016(14)
C22 0.0436(15) 0.0465(15) 0.0439(14) 0.0068(12) -0.0009(12) -0.0012(13)
C23 0.073(3) 0.094(3) 0.076(3) 0.004(2) 0.011(2) 0.046(3)
N1 0.0350(12) 0.0406(12) 0.0496(12) 0.0018(10) -0.0012(10) 0.0008(10)
O1 0.0385(12) 0.0547(12) 0.0865(17) -0.0047(12) -0.0024(12) -0.0069(10)
O2 0.0424(11) 0.0456(12) 0.0685(13) -0.0108(10) -0.0046(10) -0.0012(9)
O3 0.0680(16) 0.0682(15) 0.0446(11) -0.0138(11) 0.0093(11) -0.0039(12)
O4 0.0499(13) 0.0817(17) 0.0548(12) 0.0168(13) -0.0129(10) -0.0051(12)
O5 0.0628(15) 0.0632(15) 0.0763(16) 0.0122(13) 0.0076(14) 0.0250(13)
S1 0.0426(4) 0.0399(3) 0.0675(5) -0.0078(3) -0.0013(3) -0.0010(3)
S2 0.0396(3) 0.0553(4) 0.0335(3) -0.0011(3) -0.0039(3) -0.0031(3)

loop_
_atom_type_symbol
_atom_type_description
_atom_type_scat_dispersion_real
_atom_type_scat_dispersion_imag
_atom_type_scat_source
C C 0.0181 0.0091 'International Tables Vol C Tables 4.2.6.8 and 6.1.1.4'
H H 0.0000 0.0000 'International Tables Vol C Tables 4.2.6.8 and 6.1.1.4'
N N 0.0311 0.0180 'International Tables Vol C Tables 4.2.6.8 and 6.1.1.4'
O O 0.0492 0.0322 'International Tables Vol C Tables 4.2.6.8 and 6.1.1.4'
S S 0.3331 0.5567 'International Tables Vol C Tables 4.2.6.8 and 6.1.1.4'

loop_
_geom_angle_atom_site_label_1
_geom_angle_atom_site_label_2
_geom_angle_atom_site_label_3
_geom_angle
N1 C1 S1 110.7(2)
O1 C1 N1 125.7(3)
O1 C1 S1 123.5(3)
N1 C2 C3 111.8(3)
O2 C2 C3 124.0(3)
O2 C2 N1 124.2(3)
C2 C3 S1 106.6(2)
C2 C3 S2 105.06(19)
C4 C3 C2 117.4(2)
C4 C3 S1 111.4(2)
C4 C3 S2 111.1(2)
S1 C3 S2 104.25(14)
C5 C4 C3 123.1(3)
C9 C4 C3 118.5(3)
C9 C4 C5 118.5(3)
C4 C5 H5 120.1
C4 C5 C6 119.8(3)
C6 C5 H5 120.1
C5 C6 H6 119.4
C7 C6 C5 121.2(3)
C7 C6 H6 119.4
C6 C7 H7 120.2
C6 C7 C8 119.6(3)
C8 C7 H7 120.2
C7 C8 H8 120.0
C7 C8 C9 120.0(4)
C9 C8 H8 120.0
C4 C9 H9 119.6
C8 C9 C4 120.9(3)
C8 C9 H9 119.6
H10A C10 H10B 108.3
C11 C10 H10A 109.9
C11 C10 H10B 109.9
C11 C10 S2 108.7(2)
S2 C10 H10A 109.9
S2 C10 H10B 109.9
C12 C11 C10 120.3(3)
C16 C11 C10 120.8(4)
C16 C11 C12 118.9(4)
C11 C12 H12 120.2
C11 C12 C13 119.5(4)
C13 C12 H12 120.2
C12 C13 H13 119.4
C14 C13 C12 121.2(5)
C14 C13 H13 119.4
C13 C14 H14 120.3
C15 C14 C13 119.5(4)
C15 C14 H14 120.3
C14 C15 H15 119.6
C14 C15 C16 120.7(5)
C16 C15 H15 119.6
C11 C16 C15 120.1(5)
C11 C16 H16 119.9
C15 C16 H16 119.9
C18 C17 N1 119.5(3)
C22 C17 C18 120.1(3)
C22 C17 N1 120.4(3)
C17 C18 H18 120.2
C19 C18 C17 119.6(3)
C19 C18 H18 120.2
C18 C19 H19 119.7
C18 C19 C20 120.6(3)
C20 C19 H19 119.7
C19 C20 C21 119.9(3)
O5 C20 C19 115.6(3)
O5 C20 C21 124.5(3)
C20 C21 H21 120.4
C22 C21 C20 119.1(3)
C22 C21 H21 120.4
C17 C22 C21 120.7(3)
C17 C22 H22 119.6
C21 C22 H22 119.6
H23A C23 H23B 109.5
H23A C23 H23C 109.5
H23B C23 H23C 109.5
O5 C23 H23A 109.5
O5 C23 H23B 109.5
O5 C23 H23C 109.5
C1 N1 C17 120.0(2)
C2 N1 C1 117.4(3)
C2 N1 C17 122.2(3)
C20 O5 C23 118.6(3)
C1 S1 C3 93.40(13)
C10 S2 C3 104.36(14)
O3 S2 C3 106.90(14)
O3 S2 C10 109.16(16)
O3 S2 O4 118.39(17)
O4 S2 C3 106.60(14)
O4 S2 C10 110.44(16)

loop_
_geom_bond_atom_site_label_1
_geom_bond_atom_site_label_2
_geom_bond_distance
C1 N1 1.394(4)
C1 O1 1.186(4)
C1 S1 1.767(3)
C2 C3 1.534(4)
C2 N1 1.391(4)
C2 O2 1.195(4)
C3 C4 1.510(4)
C3 S1 1.816(3)
C3 S2 1.867(3)
C4 C5 1.389(4)
C4 C9 1.389(5)
C5 H5 0.9300
C5 C6 1.389(5)
C6 H6 0.9300
C6 C7 1.358(6)
C7 H7 0.9300
C7 C8 1.379(6)
C8 H8 0.9300
C8 C9 1.381(5)
C9 H9 0.9300
C10 H10A 0.9700
C10 H10B 0.9700
C10 C11 1.498(5)
C10 S2 1.797(3)
C11 C12 1.382(5)
C11 C16 1.377(5)
C12 H12 0.9300
C12 C13 1.385(6)
C13 H13 0.9300
C13 C14 1.356(8)
C14 H14 0.9300
C14 C15 1.355(9)
C15 H15 0.9300
C15 C16 1.387(8)
C16 H16 0.9300
C17 C18 1.390(4)
C17 C22 1.373(4)
C17 N1 1.432(4)
C18 H18 0.9300
C18 C19 1.374(5)
C19 H19 0.9300
C19 C20 1.386(5)
C20 C21 1.388(4)
C20 O5 1.362(4)
C21 H21 0.9300
C21 C22 1.387(4)
C22 H22 0.9300
C23 H23A 0.9600
C23 H23B 0.9600
C23 H23C 0.9600
C23 O5 1.416(5)
O3 S2 1.431(3)
O4 S2 1.432(3)

loop_
_geom_torsion_atom_site_label_1
_geom_torsion_atom_site_label_2
_geom_torsion_atom_site_label_3
_geom_torsion_atom_site_label_4
_geom_torsion
C2 C3 C4 C5 8.4(4)
C2 C3 C4 C9 -171.3(3)
C2 C3 S1 C1 -2.6(2)
C2 C3 S2 C10 -78.7(2)
C2 C3 S2 O3 165.7(2)
C2 C3 S2 O4 38.2(2)
C3 C2 N1 C1 -1.7(4)
C3 C2 N1 C17 170.8(2)
C3 C4 C5 C6 -178.5(3)
C3 C4 C9 C8 -180.0(4)
C4 C3 S1 C1 -131.9(2)
C4 C3 S2 C10 49.2(2)
C4 C3 S2 O3 -66.4(2)
C4 C3 S2 O4 166.1(2)
C4 C5 C6 C7 -1.0(6)
C5 C4 C9 C8 0.3(6)
C5 C6 C7 C8 -0.8(6)
C6 C7 C8 C9 2.3(6)
C7 C8 C9 C4 -2.1(6)
C9 C4 C5 C6 1.2(5)
C10 C11 C12 C13 -179.1(4)
C10 C11 C16 C15 179.4(4)
C11 C10 S2 C3 177.0(2)
C11 C10 S2 O3 -69.0(3)
C11 C10 S2 O4 62.8(3)
C11 C12 C13 C14 -0.5(8)
C12 C11 C16 C15 -0.1(6)
C12 C13 C14 C15 0.3(8)
C13 C14 C15 C16 0.0(8)
C14 C15 C16 C11 -0.1(7)
C16 C11 C12 C13 0.3(6)
C17 C18 C19 C20 1.4(6)
C18 C17 C22 C21 0.1(5)
C18 C17 N1 C1 114.4(3)
C18 C17 N1 C2 -58.0(4)
C18 C19 C20 C21 -0.7(5)
C18 C19 C20 O5 -179.4(3)
C19 C20 C21 C22 -0.3(5)
C19 C20 O5 C23 -177.7(4)
C20 C21 C22 C17 0.6(5)
C21 C20 O5 C23 3.7(6)
C22 C17 C18 C19 -1.2(5)
C22 C17 N1 C1 -62.9(4)
C22 C17 N1 C2 124.7(3)
N1 C1 S1 C3 1.8(2)
N1 C2 C3 C4 128.6(3)
N1 C2 C3 S1 2.9(3)
N1 C2 C3 S2 -107.4(2)
N1 C17 C18 C19 -178.4(3)
N1 C17 C22 C21 177.4(3)
O1 C1 N1 C2 -178.8(3)
O1 C1 N1 C17 8.5(5)
O1 C1 S1 C3 -179.7(3)
O2 C2 C3 C4 -52.8(4)
O2 C2 C3 S1 -178.5(3)
O2 C2 C3 S2 71.2(3)
O2 C2 N1 C1 179.7(3)
O2 C2 N1 C17 -7.7(5)
O5 C20 C21 C22 178.3(3)
S1 C1 N1 C2 -0.4(3)
S1 C1 N1 C17 -173.1(2)
S1 C3 C4 C5 131.7(3)
S1 C3 C4 C9 -48.0(4)
S1 C3 S2 C10 169.29(16)
S1 C3 S2 O3 53.71(18)
S1 C3 S2 O4 -73.82(18)
S2 C3 C4 C5 -112.5(3)
S2 C3 C4 C9 67.8(3)
S2 C3 S1 C1 108.19(16)
S2 C10 C11 C12 87.4(4)
S2 C10 C11 C16 -92.1(4)
